data_2240898
loop_
_publ_author_name
'Kumar, Balbir'
'Bhardwaj, Madhvi'
'Paul, Satya'
'Kant, Rajni'
'Gupta, Vivek K.'

_publ_section_title
;
 Crystal structure of
 1-(4-fluorophenyl)-4-(4-methoxyphenyl)-1<i>H</i>-1,2,3-triazole
;
_journal_issue 8
_journal_name_full 'Acta Crystallographica Section E'
_journal_page_first o534
_journal_page_last o535
_journal_paper_doi 10.1107/S2056989015012153
_journal_volume 71
_journal_year 2015
_chemical_formula_iupac 'C15 H12 F N3 O'
_chemical_formula_moiety 'C15 H12 F N3 O'
_chemical_formula_sum 'C15 H12 F N3 O'
_chemical_formula_weight 269.28
_chemical_name_systematic
;
1-(4-Fluorophenyl)-4-(4-methoxyphenyl)-1<i>H</i>-1,2,3-triazole
;
_space_group_IT_number 2
_symmetry_cell_setting triclinic
_symmetry_space_group_name_Hall '-P 1'
_symmetry_space_group_name_H-M 'P -1'
_atom_sites_solution_hydrogens geom
_atom_sites_solution_primary direct
_atom_sites_solution_secondary difmap
_audit_creation_method SHELXL-97
_cell_angle_alpha 79.202(9)
_cell_angle_beta 81.159(8)
_cell_angle_gamma 89.442(8)
_cell_formula_units_Z 2
_cell_length_a 5.6572(5)
_cell_length_b 7.3692(8)
_cell_length_c 15.5711(15)
_cell_measurement_reflns_used 1205
_cell_measurement_temperature 293(2)
_cell_measurement_theta_max 27.9460
_cell_measurement_theta_min 4.0210
_cell_volume 629.95(11)
_computing_cell_refinement
;
CrysAlis PRO (Oxford Diffraction, 2010)
;
_computing_data_collection
;
CrysAlis PRO (Oxford Diffraction, 2010)
;
_computing_data_reduction
;
CrysAlis PRO (Oxford Diffraction, 2010)
;
_computing_molecular_graphics
;
ORTEP-3 for Windows (Farrugia, 2012)
;
_computing_publication_material
;
PLATON (Spek, 2009)
;
_computing_structure_refinement
;
SHELXL97 (Sheldrick, 2008)
;
_computing_structure_solution
;
SHELXS97 (Sheldrick, 2008)
;
_diffrn_ambient_temperature 293(2)
_diffrn_detector_area_resol_mean 16.1049
_diffrn_measured_fraction_theta_full 0.997
_diffrn_measured_fraction_theta_max 0.997
_diffrn_measurement_device_type 'Oxford Diffraction Xcalibur Sapphire3'
_diffrn_measurement_method '\w scans'
_diffrn_radiation_monochromator graphite
_diffrn_radiation_source 'fine-focus sealed tube'
_diffrn_radiation_type MoK\a
_diffrn_radiation_wavelength 0.71073
_diffrn_reflns_av_R_equivalents 0.0344
_diffrn_reflns_av_sigmaI/netI 0.0649
_diffrn_reflns_limit_h_max 6
_diffrn_reflns_limit_h_min -4
_diffrn_reflns_limit_k_max 9
_diffrn_reflns_limit_k_min -7
_diffrn_reflns_limit_l_max 19
_diffrn_reflns_limit_l_min -18
_diffrn_reflns_number 4369
_diffrn_reflns_theta_full 26.00
_diffrn_reflns_theta_max 26.00
_diffrn_reflns_theta_min 3.65
_diffrn_standards_decay_% 0
_diffrn_standards_interval_count 0
_diffrn_standards_interval_time 0
_diffrn_standards_number 0
_exptl_absorpt_coefficient_mu 0.102
_exptl_absorpt_correction_T_max 1.00000
_exptl_absorpt_correction_T_min 0.80613
_exptl_absorpt_correction_type multi-scan
_exptl_absorpt_process_details
;
(CrysAlis PRO; Oxford Diffraction, 2010)
;
_exptl_crystal_colour white
_exptl_crystal_density_diffrn 1.420
_exptl_crystal_density_meas 1.42
_exptl_crystal_density_method 'not measured'
_exptl_crystal_description block
_exptl_crystal_F_000 280
_exptl_crystal_size_max 0.30
_exptl_crystal_size_mid 0.20
_exptl_crystal_size_min 0.20
_refine_diff_density_max 0.262
_refine_diff_density_min -0.221
_refine_ls_extinction_method none
_refine_ls_goodness_of_fit_ref 1.043
_refine_ls_hydrogen_treatment constr
_refine_ls_matrix_type full
_refine_ls_number_parameters 182
_refine_ls_number_reflns 2461
_refine_ls_number_restraints 0
_refine_ls_restrained_S_all 1.043
_refine_ls_R_factor_all 0.0886
_refine_ls_R_factor_gt 0.0571
_refine_ls_shift/su_max 0.000
_refine_ls_shift/su_mean 0.000
_refine_ls_structure_factor_coef Fsqd
_refine_ls_weighting_details 'calc w=1/[\s^2^(Fo^2^)+(0.0744P)^2^+0.0652P] where P=(Fo^2^+2Fc^2^)/3'
_refine_ls_weighting_scheme calc
_refine_ls_wR_factor_gt 0.1509
_refine_ls_wR_factor_ref 0.1792
_reflns_number_gt 1575
_reflns_number_total 2461
_reflns_threshold_expression I>2\s(I)
_cod_data_source_file lh5772sup1.cif
_cod_data_source_block I
_cod_database_code 2240898

loop_
_symmetry_equiv_pos_as_xyz
'x, y, z'
'-x, -y, -z'

loop_
_atom_site_type_symbol
_atom_site_label
_atom_site_fract_x
_atom_site_fract_y
_atom_site_fract_z
_atom_site_U_iso_or_equiv
_atom_site_adp_type
_atom_site_calc_flag
_atom_site_refinement_flags
_atom_site_occupancy
_atom_site_symmetry_multiplicity
F F1 0.2052(4) -0.1487(2) 0.41281(12) 0.0782(6) Uani d . 1 1
N N1 0.1232(4) 0.1852(3) 0.07275(13) 0.0404(5) Uani d . 1 1
N N2 -0.0970(4) 0.1982(3) 0.04842(15) 0.0505(6) Uani d . 1 1
N N3 -0.0714(4) 0.2743(3) -0.03467(15) 0.0489(6) Uani d . 1 1
C C4 0.1657(4) 0.3132(3) -0.06593(16) 0.0367(6) Uani d . 1 1
C C5 0.2893(4) 0.2552(3) 0.00235(15) 0.0395(6) Uani d . 1 1
H H5 0.4540 0.2623 0.0009 0.047 Uiso calc R 1 1
C C6 0.2436(4) 0.3971(3) -0.15737(16) 0.0371(6) Uani d . 1 1
C C7 0.1015(5) 0.3849(3) -0.22101(17) 0.0426(6) Uani d . 1 1
H H7 -0.0454 0.3228 -0.2040 0.051 Uiso calc R 1 1
C C8 0.1707(5) 0.4613(4) -0.30769(18) 0.0483(7) Uani d . 1 1
H H8 0.0717 0.4501 -0.3490 0.058 Uiso calc R 1 1
C C9 0.3880(5) 0.5558(3) -0.33479(17) 0.0457(7) Uani d . 1 1
O O9 0.4360(4) 0.6328(3) -0.42195(14) 0.0718(7) Uani d . 1 1
C C10 0.5341(5) 0.5698(3) -0.27319(17) 0.0452(6) Uani d . 1 1
H H10 0.6804 0.6327 -0.2906 0.054 Uiso calc R 1 1
C C11 0.4626(5) 0.4900(3) -0.18530(16) 0.0414(6) Uani d . 1 1
H H11 0.5629 0.4987 -0.1441 0.050 Uiso calc R 1 1
C C12 0.1484(4) 0.1035(3) 0.16056(16) 0.0371(6) Uani d . 1 1
C C13 -0.0340(5) 0.1177(3) 0.22842(16) 0.0430(6) Uani d . 1 1
H H13 -0.1694 0.1844 0.2166 0.052 Uiso calc R 1 1
C C14 -0.0162(5) 0.0338(4) 0.31322(18) 0.0518(7) Uani d . 1 1
H H14 -0.1391 0.0417 0.3594 0.062 Uiso calc R 1 1
C C15 0.1878(5) -0.0630(3) 0.32897(18) 0.0500(7) Uani d . 1 1
C C16 0.3719(5) -0.0751(3) 0.26282(19) 0.0503(7) Uani d . 1 1
H H16 0.5088 -0.1392 0.2752 0.060 Uiso calc R 1 1
C C17 0.3531(5) 0.0081(3) 0.17797(17) 0.0425(6) Uani d . 1 1
H H17 0.4773 0.0007 0.1322 0.051 Uiso calc R 1 1
C C18 0.6617(8) 0.6997(5) -0.4596(2) 0.0918(12) Uani d . 1 1
H H18A 0.7031 0.7988 -0.4321 0.138 Uiso calc R 1 1
H H18B 0.6648 0.7446 -0.5218 0.138 Uiso calc R 1 1
H H18C 0.7749 0.6025 -0.4512 0.138 Uiso calc R 1 1

loop_
_atom_site_aniso_label
_atom_site_aniso_U_11
_atom_site_aniso_U_22
_atom_site_aniso_U_33
_atom_site_aniso_U_12
_atom_site_aniso_U_13
_atom_site_aniso_U_23
F1 0.0830(15) 0.0859(12) 0.0607(12) 0.0042(11) -0.0198(10) 0.0062(9)
N1 0.0268(11) 0.0459(12) 0.0481(13) 0.0005(9) -0.0039(9) -0.0096(9)
N2 0.0252(11) 0.0691(14) 0.0558(15) -0.0006(10) -0.0048(10) -0.0098(11)
N3 0.0260(12) 0.0675(15) 0.0508(14) -0.0006(11) -0.0033(10) -0.0069(11)
C4 0.0268(13) 0.0389(12) 0.0455(15) 0.0003(10) -0.0056(10) -0.0105(10)
C5 0.0224(12) 0.0470(14) 0.0483(15) -0.0018(11) -0.0025(10) -0.0090(11)
C6 0.0279(13) 0.0391(12) 0.0458(15) 0.0054(10) -0.0075(11) -0.0108(10)
C7 0.0303(13) 0.0450(13) 0.0536(16) -0.0001(11) -0.0086(11) -0.0107(11)
C8 0.0393(15) 0.0583(16) 0.0513(17) 0.0049(13) -0.0158(13) -0.0136(12)
C9 0.0450(16) 0.0499(14) 0.0404(15) 0.0101(13) -0.0063(12) -0.0049(11)
O9 0.0608(14) 0.0911(15) 0.0542(13) -0.0043(12) -0.0021(11) 0.0045(11)
C10 0.0321(14) 0.0458(14) 0.0553(17) -0.0029(12) 0.0001(12) -0.0083(12)
C11 0.0331(14) 0.0447(13) 0.0484(15) 0.0003(11) -0.0088(11) -0.0120(11)
C12 0.0293(13) 0.0358(12) 0.0458(15) -0.0034(10) -0.0048(11) -0.0070(10)
C13 0.0316(13) 0.0452(14) 0.0497(16) 0.0032(11) -0.0020(11) -0.0063(11)
C14 0.0441(16) 0.0556(16) 0.0522(18) 0.0000(14) 0.0027(13) -0.0092(12)
C15 0.0532(18) 0.0471(15) 0.0493(17) -0.0049(13) -0.0165(14) -0.0011(12)
C16 0.0401(15) 0.0457(14) 0.0657(19) 0.0059(12) -0.0131(14) -0.0079(13)
C17 0.0317(13) 0.0425(13) 0.0535(16) 0.0001(11) -0.0038(11) -0.0121(11)
C18 0.091(3) 0.109(3) 0.068(2) -0.032(2) 0.000(2) -0.0060(19)

loop_
_atom_type_symbol
_atom_type_description
_atom_type_scat_dispersion_real
_atom_type_scat_dispersion_imag
_atom_type_scat_source
C C 0.0033 0.0016 'International Tables Vol C Tables 4.2.6.8 and 6.1.1.4'
H H 0.0000 0.0000 'International Tables Vol C Tables 4.2.6.8 and 6.1.1.4'
F F 0.0171 0.0103 'International Tables Vol C Tables 4.2.6.8 and 6.1.1.4'
N N 0.0061 0.0033 'International Tables Vol C Tables 4.2.6.8 and 6.1.1.4'
O O 0.0106 0.0060 'International Tables Vol C Tables 4.2.6.8 and 6.1.1.4'

loop_
_geom_angle_atom_site_label_1
_geom_angle_atom_site_label_2
_geom_angle_atom_site_label_3
_geom_angle
C5 N1 N2 109.5(2)
C5 N1 C12 130.8(2)
N2 N1 C12 119.7(2)
N3 N2 N1 107.7(2)
N2 N3 C4 109.6(2)
C5 C4 N3 107.4(2)
C5 C4 C6 131.8(2)
N3 C4 C6 120.8(2)
N1 C5 C4 105.8(2)
N1 C5 H5 127.1
C4 C5 H5 127.1
C7 C6 C11 117.5(2)
C7 C6 C4 120.5(2)
C11 C6 C4 122.0(2)
C8 C7 C6 121.9(3)
C8 C7 H7 119.1
C6 C7 H7 119.1
C7 C8 C9 120.3(2)
C7 C8 H8 119.9
C9 C8 H8 119.9
O9 C9 C10 125.0(3)
O9 C9 C8 115.6(3)
C10 C9 C8 119.3(2)
C9 O9 C18 120.7(3)
C9 C10 C11 119.8(3)
C9 C10 H10 120.1
C11 C10 H10 120.1
C10 C11 C6 121.3(2)
C10 C11 H11 119.4
C6 C11 H11 119.4
C13 C12 C17 120.3(2)
C13 C12 N1 119.3(2)
C17 C12 N1 120.4(2)
C14 C13 C12 120.1(2)
C14 C13 H13 120.0
C12 C13 H13 120.0
C13 C14 C15 118.7(2)
C13 C14 H14 120.7
C15 C14 H14 120.7
F1 C15 C16 119.1(2)
F1 C15 C14 119.0(3)
C16 C15 C14 121.9(3)
C15 C16 C17 119.2(2)
C15 C16 H16 120.4
C17 C16 H16 120.4
C16 C17 C12 119.7(2)
C16 C17 H17 120.1
C12 C17 H17 120.1
O9 C18 H18A 109.5
O9 C18 H18B 109.5
H18A C18 H18B 109.5
O9 C18 H18C 109.5
H18A C18 H18C 109.5
H18B C18 H18C 109.5

loop_
_geom_bond_atom_site_label_1
_geom_bond_atom_site_label_2
_geom_bond_distance
F1 C15 1.357(3)
N1 C5 1.354(3)
N1 N2 1.354(3)
N1 C12 1.415(3)
N2 N3 1.297(3)
N3 C4 1.368(3)
C4 C5 1.362(3)
C4 C6 1.444(3)
C5 H5 0.9300
C6 C7 1.384(3)
C6 C11 1.390(3)
C7 C8 1.360(3)
C7 H7 0.9300
C8 C9 1.387(4)
C8 H8 0.9300
C9 O9 1.356(3)
C9 C10 1.377(4)
O9 C18 1.376(4)
C10 C11 1.384(3)
C10 H10 0.9300
C11 H11 0.9300
C12 C13 1.377(3)
C12 C17 1.385(3)
C13 C14 1.367(3)
C13 H13 0.9300
C14 C15 1.381(4)
C14 H14 0.9300
C15 C16 1.363(4)
C16 C17 1.368(3)
C16 H16 0.9300
C17 H17 0.9300
C18 H18A 0.9600
C18 H18B 0.9600
C18 H18C 0.9600

loop_
_geom_torsion_atom_site_label_1
_geom_torsion_atom_site_label_2
_geom_torsion_atom_site_label_3
_geom_torsion_atom_site_label_4
_geom_torsion
C5 N1 N2 N3 -0.1(3)
C12 N1 N2 N3 -178.86(19)
N1 N2 N3 C4 -0.3(3)
N2 N3 C4 C5 0.6(3)
N2 N3 C4 C6 179.3(2)
N2 N1 C5 C4 0.5(2)
C12 N1 C5 C4 179.1(2)
N3 C4 C5 N1 -0.7(2)
C6 C4 C5 N1 -179.1(2)
C5 C4 C6 C7 156.9(2)
N3 C4 C6 C7 -21.4(3)
C5 C4 C6 C11 -22.2(4)
N3 C4 C6 C11 159.5(2)
C11 C6 C7 C8 -0.4(3)
C4 C6 C7 C8 -179.5(2)
C6 C7 C8 C9 -0.4(4)
C7 C8 C9 O9 -177.6(2)
C7 C8 C9 C10 0.7(4)
C10 C9 O9 C18 14.0(4)
C8 C9 O9 C18 -167.9(3)
O9 C9 C10 C11 178.0(2)
C8 C9 C10 C11 -0.1(4)
C9 C10 C11 C6 -0.7(4)
C7 C6 C11 C10 1.0(3)
C4 C6 C11 C10 -179.9(2)
C5 N1 C12 C13 150.9(2)
N2 N1 C12 C13 -30.7(3)
C5 N1 C12 C17 -30.0(3)
N2 N1 C12 C17 148.5(2)
C17 C12 C13 C14 -1.6(4)
N1 C12 C13 C14 177.6(2)
C12 C13 C14 C15 0.6(4)
C13 C14 C15 F1 -179.1(2)
C13 C14 C15 C16 0.8(4)
F1 C15 C16 C17 178.8(2)
C14 C15 C16 C17 -1.2(4)
C15 C16 C17 C12 0.1(4)
C13 C12 C17 C16 1.2(4)
N1 C12 C17 C16 -177.9(2)

_cod_database_fobs_code 2240898
